data_1565907
loop_
_publ_author_name
'Zhang, Bei-Bei'
'Peng, Shuo'
'Wang, Feiyi'
'Lu, Cuifen'
'Nie, Junqi'
'Chen, Zuxing'
'Yang, Guichun'
'Ma, Chao'

_publ_section_title
;
 Borane-catalyzed cascade Friedel--Crafts alkylation/[1,5]-hydride
 transfer/Mannich cyclization to afford tetrahydroquinolines
;
_journal_issue 3
_journal_name_full 'Chemical Science'
_journal_page_first 775
_journal_page_last 780
_journal_paper_doi 10.1039/D1SC05629H
_journal_volume 13
_journal_year 2022
_chemical_absolute_configuration rmad
_chemical_formula_moiety 'C27 H27 N O3'
_chemical_formula_sum 'C27 H27 N O3'
_chemical_formula_weight 413.49
_space_group_crystal_system monoclinic
_space_group_IT_number 9
_space_group_name_Hall 'C -2yc'
_space_group_name_H-M_alt 'C 1 c 1'
_atom_sites_solution_hydrogens geom
_atom_sites_solution_primary dual
_audit_creation_date 2021-09-21
_audit_creation_method
;
Olex2 1.3
(compiled 2020.11.12 svn.r5f609507 for OlexSys, GUI svn.r6272)
;
_audit_update_record
;
2021-10-06 deposited with the CCDC.	2021-12-20 downloaded from the CCDC.
;
_cell_angle_alpha 90
_cell_angle_beta 91.8450(10)
_cell_angle_gamma 90
_cell_formula_units_Z 8
_cell_length_a 5.76260(10)
_cell_length_b 21.7654(3)
_cell_length_c 36.0320(5)
_cell_measurement_reflns_used 21706
_cell_measurement_temperature 293(2)
_cell_measurement_theta_max 74.1720
_cell_measurement_theta_min 2.4370
_cell_volume 4516.98(12)
_computing_cell_refinement 'CrysAlisPro 1.171.39.34b (Rigaku OD, 2017)'
_computing_data_collection 'CrysAlisPro 1.171.39.34b (Rigaku OD, 2017)'
_computing_data_reduction 'CrysAlisPro 1.171.39.34b (Rigaku OD, 2017)'
_computing_molecular_graphics 'Olex2 1.3 (Dolomanov et al., 2009)'
_computing_publication_material 'Olex2 1.3 (Dolomanov et al., 2009)'
_computing_structure_refinement 'SHELXL 2014/7 (Sheldrick, 2015)'
_computing_structure_solution 'SHELXT 2014/5 (Sheldrick, 2014)'
_diffrn_ambient_temperature 293(2)
_diffrn_detector 'CCD plate'
_diffrn_detector_type HyPix
_diffrn_measured_fraction_theta_full 1.000
_diffrn_measured_fraction_theta_max 0.979
_diffrn_measurement_details
;
List of Runs (angles in degrees, time in seconds):

  # Type    Start    End  Width  t~exp~   \w     \q     \k     \f   Frames
#--------------------------------------------------------------------------
  1  \w     21.00  71.00   0.50    1.00    --   43.18  37.00  60.00  100
  2  \w     82.00 110.00   0.50    1.00    --   43.18  37.00  60.00   56
  3  \w     88.00 137.00   0.50    6.00    --  109.88 131.00 -55.00   98
  4  \w     82.00 175.00   0.50    6.00    --  109.88  77.00 -60.00  186
  5  \w     84.00 165.00   0.50    6.00    --  109.88 138.00 119.00  162
  6  \w     83.00 131.00   0.50    6.00    --  109.88  77.00 153.14   96
  7  \w     93.00 177.00   0.50    6.00    --  109.88  61.00 120.00  168
  8  \w     94.00 131.00   0.50    6.00    --  109.88 -45.00   0.00   74
  9  \w     80.00 120.00   0.50    6.00    --  109.88-131.00-126.00   80
 10  \w     95.00 121.00   0.50    6.00    --  109.88 -61.00-180.00   52
 11  \w     86.00 121.00   0.50    1.00    --   43.18  37.00-150.00   70
 12  \w     77.00 103.00   0.50    1.00    --   43.18  57.00-150.00   52
 13  \w     88.00 177.00   0.50    6.00    --  109.88  61.00 -90.00  178
 14  \w     85.00 170.00   0.50    6.00    --  109.88  77.00  30.00  170
 15  \w     89.00 178.00   0.50    6.00    --  109.88  61.00  60.00  178
 16  \w     84.00 170.00   0.50    6.00    --  109.88  77.00  90.00  172
 17  \w     81.00 156.00   0.50    6.00    --  109.88  77.00   0.00  150
 18  \w     89.00 177.00   0.50    6.00    --  109.88  61.00-150.00  176
 19  \w     47.00 101.00   0.50    6.00    --  109.88 -94.00  60.00  108
 20  \w     59.00  84.00   0.50    6.00    --  109.88-138.00  58.00   50
 21  \w     49.00 107.00   0.50    6.00    --  109.88 -94.00  90.00  116
 22  \w     39.00 103.00   0.50    1.00    --   43.18-138.00  58.00  128
 23  \w     45.00 137.00   0.50    6.00    --  109.88 -77.00 150.00  184
 24  \w     58.00 108.00   0.50    6.00    --  109.88 -94.00 -60.00  100
 25  \w     35.00  96.00   0.50    1.00    --   43.18-131.00-126.00  122
 26  \w     40.00  80.00   0.50    6.00    --  109.88 -61.00-180.00   80
 27  \w     22.00  56.00   0.50    1.00    --   43.18  37.00-150.00   68
 28  \w     21.00  47.00   0.50    1.00    --   43.18  57.00-150.00   52
 29  \w     34.00  84.00   0.50    6.00    --  109.88 -45.00   0.00  100
 30  \w    -70.00 -15.00   0.50    1.00    --  -43.18 -77.00 -30.00  110
 31  \w    -85.00 -15.00   0.50    1.00    --  -43.18 -77.00-150.00  140
 32  \w    -92.00 -61.00   0.50    6.00    --  -90.25 -77.00 -30.00   62
 33  \w    -92.00 -59.00   0.50    6.00    --  -90.25 -83.00 -60.73   66
 34  \w    -86.00 -61.00   0.50    6.00    --  -90.25 -77.00   0.00   50
 35  \w    -87.00 -61.00   0.50    6.00    --  -90.25 -77.00  60.00   52
 36  \w    -88.00 -61.00   0.50    6.00    --  -90.25 -77.00  90.00   54
 37  \w    -92.00 -61.00   0.50    6.00    --  -90.25 -77.00 128.69   62
 38  \w    -84.00 -59.00   0.50    6.00    --  -90.25 -83.00  81.05   50
 39  \w    -88.00 -62.00   0.50    6.00    --  -90.25 -75.00  20.66   52
 40  \w    -85.00 -59.00   0.50    6.00    --  -90.25 -82.00  -7.18   52
 41  \w    -86.00 -59.00   0.50    6.00    --  -90.25 -82.00 -28.95   54
 42  \w   -100.00 -61.00   0.50    6.00    --  -90.25 -77.00 -90.00   78
 43  \w    -94.00 -59.00   0.50    6.00    --  -90.25 -82.00-158.97   70
 44  \w    -98.00 -61.00   0.50    6.00    --  -90.25 -77.00-150.00   74
 45  \w    -98.00 -64.00   0.50    6.00    --  -90.25 -71.00-113.51   68
 46  \w    -93.00 -61.00   0.50    6.00    --  -90.25 -77.00-120.00   64
 47  \w   -117.00 -91.00   0.50    1.00    --  -43.18-131.00-126.00   52
 48  \w   -113.00 -14.00   0.50    1.00    --  -43.18 -77.00 -90.00  198
 49  \w    -77.00 -14.00   0.50    1.00    --  -43.18 -77.00  30.00  126
 50  \w    -56.00 -15.00   0.50    1.00    --  -43.18 -77.00 120.00   82
 51  \w    -91.00 -59.00   0.50    6.00    --  -90.25 -82.00 145.93   64
 52  \w    -86.00 -61.00   0.50    6.00    --  -90.25 -77.00 150.00   50
 53  \w    -95.00 -60.00   0.50    6.00    --  -90.25 -79.00 162.38   70
 54  \w    -93.00 -61.00   0.50    6.00    --  -90.25 -77.00 120.00   64
 55  \w   -101.00 -62.00   0.50    6.00    --  -90.25 -76.00 108.83   78
 56  \w    -94.00 -59.00   0.50    6.00    --  -90.25 -81.00  44.55   70
 57  \w    -96.00 -62.00   0.50    6.00    --  -90.25 -74.00   4.03   68
 58  \w   -106.00 -59.00   0.50    6.00    --  -90.25 -82.00 -45.36   94
 59  \w   -114.00 -89.00   0.50    1.00    --  -43.18-138.00  58.00   50
 60  \w   -108.00 -82.00   0.50    1.00    --  -43.18 -77.00 -30.00   52
 61  \w   -117.00 -81.00   0.50    1.00    --  -43.18 -77.00  30.00   72
 62  \w    -99.00 -20.00   0.50    1.00    --  -43.18 -57.00  60.00  158
 63  \w   -109.00 -20.00   0.50    1.00    --  -43.18 -57.00 150.00  178
 64  \w   -137.00-112.00   0.50    6.00    --  -90.25-138.00  58.00   50
 65  \w   -141.00-112.00   0.50    6.00    --  -90.25 -77.00 120.00   58
 66  \w   -151.00-126.00   0.50    6.00    --  -90.25 -77.00 150.00   50
 67  \w   -152.00-126.00   0.50    6.00    --  -90.25 -76.00 108.83   52
 68  \w   -145.00-120.00   0.50    6.00    --  -90.25 -77.00  60.00   50
 69  \w   -131.00-106.00   0.50    6.00    --  -90.25 -81.00  44.55   50
 70  \w   -153.00-100.00   0.50    6.00    --  -90.25 -83.00 -60.73  106
 71  \w   -140.00-115.00   0.50    6.00    --  -90.25-131.00-126.00   50
 72  \w   -109.00 -61.00   0.50    6.00    --  -90.25 -77.00-180.00   96
 73  \w   -140.00-115.00   0.50    6.00    --  -90.25 -77.00 -90.00   50
 74  \w   -144.00-116.00   0.50    6.00    --  -90.25 -77.00-120.00   56
 75  \w   -144.00-119.00   0.50    6.00    --  -90.25 -82.00 -45.36   50
 76  \w   -150.00 -61.00   0.50    6.00    --  -90.25 -79.00-127.89  178
 77  \w   -161.00-111.00   0.50    6.00    --  -90.25 -74.00   4.03  100
 78  \w   -158.00-118.00   0.50    6.00    --  -90.25 -79.00 162.38   80
 79  \w    -70.00 -45.00   0.50    1.00    --  -43.18 138.00 119.00   50
 80  \w    -88.00 -62.00   0.50    6.00    --  -90.25 138.00 119.00   52
 81  \w    -95.00 -70.00   0.50    1.00    --  -43.18 131.00 -55.00   50
 82  \w    -92.00 -66.00   0.50    6.00    --  -90.25 131.00 -55.00   52
;
_diffrn_measurement_device 'four-circle diffractometer'
_diffrn_measurement_device_type 'XtaLAB Synergy, Dualflex, HyPix'
_diffrn_measurement_method '\w scans'
_diffrn_orient_matrix_type 'CrysAlisPro convention (1999,Acta A55,543-557)'
_diffrn_orient_matrix_UB_11 -0.0239956000
_diffrn_orient_matrix_UB_12 -0.0704551000
_diffrn_orient_matrix_UB_13 0.0006446000
_diffrn_orient_matrix_UB_21 0.0164995000
_diffrn_orient_matrix_UB_22 0.0009586000
_diffrn_orient_matrix_UB_23 0.0427466000
_diffrn_orient_matrix_UB_31 -0.2660025000
_diffrn_orient_matrix_UB_32 0.0065634000
_diffrn_orient_matrix_UB_33 0.0011962000
_diffrn_radiation_monochromator mirror
_diffrn_radiation_probe x-ray
_diffrn_radiation_type 'Cu K\a'
_diffrn_radiation_wavelength 1.54184
_diffrn_reflns_av_R_equivalents 0.0630
_diffrn_reflns_av_unetI/netI 0.0370
_diffrn_reflns_Laue_measured_fraction_full 1.000
_diffrn_reflns_Laue_measured_fraction_max 0.979
_diffrn_reflns_limit_h_max 6
_diffrn_reflns_limit_h_min -7
_diffrn_reflns_limit_k_max 27
_diffrn_reflns_limit_k_min -27
_diffrn_reflns_limit_l_max 44
_diffrn_reflns_limit_l_min -45
_diffrn_reflns_number 52460
_diffrn_reflns_point_group_measured_fraction_full 0.966
_diffrn_reflns_point_group_measured_fraction_max 0.928
_diffrn_reflns_theta_full 67.684
_diffrn_reflns_theta_max 76.172
_diffrn_reflns_theta_min 2.454
_diffrn_source 'micro-focus sealed X-ray tube'
_diffrn_source_type 'PhotonJet (Cu) X-ray Source'
_exptl_absorpt_coefficient_mu 0.625
_exptl_absorpt_correction_T_max 1.00000
_exptl_absorpt_correction_T_min 0.65467
_exptl_absorpt_correction_type multi-scan
_exptl_absorpt_process_details
;
CrysAlisPro 1.171.39.34b (Rigaku Oxford Diffraction, 2017)
Empirical absorption correction using spherical harmonics,
 implemented in SCALE3 ABSPACK scaling algorithm.
;
_exptl_crystal_colour 'clear light yellow'
_exptl_crystal_colour_lustre clear
_exptl_crystal_colour_modifier light
_exptl_crystal_colour_primary yellow
_exptl_crystal_density_diffrn 1.216
_exptl_crystal_description block
_exptl_crystal_F_000 1760
_exptl_crystal_size_max 0.05
_exptl_crystal_size_mid 0.04
_exptl_crystal_size_min 0.03
_refine_diff_density_max 0.159
_refine_diff_density_min -0.162
_refine_diff_density_rms 0.031
_refine_ls_abs_structure_details
;
 Flack x determined using 3278 quotients [(I+)-(I-)]/[(I+)+(I-)]
 (Parsons, Flack and Wagner, Acta Cryst. B69 (2013) 249-259).
;
_refine_ls_abs_structure_Flack 0.11(10)
_refine_ls_extinction_method none
_refine_ls_goodness_of_fit_ref 1.034
_refine_ls_hydrogen_treatment constr
_refine_ls_matrix_type full
_refine_ls_number_parameters 565
_refine_ls_number_reflns 8780
_refine_ls_number_restraints 2
_refine_ls_restrained_S_all 1.034
_refine_ls_R_factor_all 0.0497
_refine_ls_R_factor_gt 0.0460
_refine_ls_shift/su_max 0.001
_refine_ls_shift/su_mean 0.000
_refine_ls_structure_factor_coef Fsqd
_refine_ls_weighting_details 'w=1/[\s^2^(Fo^2^)+(0.0681P)^2^+0.9532P] where P=(Fo^2^+2Fc^2^)/3'
_refine_ls_weighting_scheme calc
_refine_ls_wR_factor_gt 0.1235
_refine_ls_wR_factor_ref 0.1271
_reflns_Friedel_coverage 0.894
_reflns_Friedel_fraction_full 0.933
_reflns_Friedel_fraction_max 0.877
_reflns_number_gt 7972
_reflns_number_total 8780
_reflns_threshold_expression 'I > 2\s(I)'
_cod_data_source_file d1sc05629h2.cif
_cod_data_source_block ganshaolin
_cod_depositor_comments
;
Adding full bibliography for 1565906--1565907.cif.

2022-05-15
Z value and formula fixed to values more according to usual
chemical conventions.                 miguel
;
_cod_original_formula_sum 'C54 H54 N2 O6'
_cod_original_formula_weight 826.99
_cod_original_formula_moiety '2(C27 H27 N O3)'
_cod_original_formula_units_Z 4
_cod_database_code 1565907
_shelx_shelxl_version_number 2014/7
_shelx_space_group_comment
;
The symmetry employed for this shelxl refinement is uniquely defined
by the following loop, which should always be used as a source of
symmetry information in preference to the above space-group names.
They are only intended as comments.
;
_shelx_estimated_absorpt_t_max 0.981
_shelx_estimated_absorpt_t_min 0.969
_reflns_odcompleteness_completeness 99.98
_reflns_odcompleteness_iscentric 1
_reflns_odcompleteness_theta 66.97
_olex2_refinement_description
;
1. Fixed Uiso
 At 1.2 times of:
  All C(H) groups, All C(H,H) groups
 At 1.5 times of:
  All C(H,H,H) groups
2.a Ternary CH refined with riding coordinates:
 C32(H32), C3(H3), C33(H33), C2(H2), C1(H1), C34(H34)
2.b Secondary CH2 refined with riding coordinates:
 C26(H26A,H26B), C57(H57A,H57B)
2.c Aromatic/amide H refined with riding coordinates:
 C47(H47), C40(H40), C43(H43), C16(H16), C5(H5), C14(H14), C15(H15), C8(H8),
 C12(H12), C44(H44), C53(H53), C37(H37), C38(H38), C18(H18), C13(H13), C45(H45),
  C46(H46), C49(H49), C19(H19), C7(H7), C52(H52), C21(H21), C22(H22), C20(H20),
 C51(H51), C50(H50)
2.d Idealised Me refined as rotating group:
 C61(H61A,H61B,H61C), C30(H30A,H30B,H30C), C31(H31A,H31B,H31C), C62(H62A,H62B,
 H62C), C27(H27A,H27B,H27C), C58(H58A,H58B,H58C)
;
_olex2_submission_special_instructions 'No special instructions were received'
_oxdiff_exptl_absorpt_empirical_details
;
Empirical correction (ABSPACK) includes:
- Absorption correction using spherical harmonics
- Frame scaling
;
_oxdiff_exptl_absorpt_empirical_full_max 1.903
_oxdiff_exptl_absorpt_empirical_full_min 0.625

loop_
_space_group_symop_operation_xyz
'x, y, z'
'x, -y, z+1/2'
'x+1/2, y+1/2, z'
'x+1/2, -y+1/2, z+1/2'

loop_
_atom_site_label
_atom_site_type_symbol
_atom_site_fract_x
_atom_site_fract_y
_atom_site_fract_z
_atom_site_U_iso_or_equiv
_atom_site_adp_type
_atom_site_occupancy
_atom_site_site_symmetry_order
_atom_site_calc_flag
_atom_site_refinement_flags_posn
_atom_site_refinement_flags_adp
_atom_site_refinement_flags_occupancy
_atom_site_disorder_assembly
_atom_site_disorder_group
O29 O -0.2080(5) 0.50283(13) 0.59811(8) 0.0785(7) Uani 1 1 d . . . . .
O60 O 0.2167(4) 0.34758(12) 0.39956(8) 0.0745(6) Uani 1 1 d . . . . .
O59 O 0.6424(5) 0.45468(13) 0.40318(9) 0.0889(8) Uani 1 1 d . . . . .
O56 O 0.3022(5) 0.46161(12) 0.37260(9) 0.0835(7) Uani 1 1 d . . . . .
N10 N 0.3613(6) 0.62008(14) 0.57260(7) 0.0732(8) Uani 1 1 d . . . . .
C42 C 0.6026(5) 0.34276(13) 0.32380(7) 0.0489(6) Uani 1 1 d . . . . .
C4 C 0.4130(5) 0.60701(13) 0.63983(8) 0.0538(6) Uani 1 1 d . . . . .
C54 C 0.4134(5) 0.36402(14) 0.39488(8) 0.0550(6) Uani 1 1 d . . . . .
O25 O -0.1112(7) 0.39002(13) 0.62550(11) 0.1038(11) Uani 1 1 d . . . . .
N35 N 0.7952(6) 0.22687(13) 0.41716(8) 0.0742(8) Uani 1 1 d . . . . .
C47 C 0.4065(6) 0.35031(16) 0.30091(8) 0.0593(7) Uani 1 1 d . . . . .
H47 H 0.2837 0.3228 0.3025 0.071 Uiso 1 1 calc R U . . .
C41 C 0.8101(5) 0.24808(12) 0.35060(8) 0.0531(6) Uani 1 1 d . . . . .
C32 C 0.6092(5) 0.29251(13) 0.35296(7) 0.0492(6) Uani 1 1 d . . . . .
H32 H 0.4654 0.2687 0.3500 0.059 Uiso 1 1 calc R U . . .
C3 C 0.2144(5) 0.56134(13) 0.64009(7) 0.0517(6) Uani 1 1 d . . . . .
H3 H 0.0712 0.5848 0.6432 0.062 Uiso 1 1 calc R U . . .
C11 C 0.2302(5) 0.51414(13) 0.67119(7) 0.0499(6) Uani 1 1 d . . . . .
C33 C 0.6153(5) 0.32044(13) 0.39254(7) 0.0503(6) Uani 1 1 d . . . . .
H33 H 0.7605 0.3433 0.3966 0.060 Uiso 1 1 calc R U . . .
C40 C 0.9135(6) 0.23588(14) 0.31719(10) 0.0631(7) Uani 1 1 d . . . . .
H40 H 0.8588 0.2564 0.2960 0.076 Uiso 1 1 calc R U . . .
O28 O 0.2107(6) 0.39433(14) 0.59449(11) 0.1038(10) Uani 1 1 d . . . . .
C23 C -0.0105(6) 0.48602(15) 0.60175(8) 0.0576(7) Uani 1 1 d . . . . .
C43 C 0.7836(6) 0.38434(14) 0.32097(8) 0.0583(7) Uani 1 1 d . . . . .
H43 H 0.9160 0.3802 0.3362 0.070 Uiso 1 1 calc R U . . .
C2 C 0.1946(5) 0.52941(14) 0.60183(7) 0.0527(6) Uani 1 1 d . . . . .
H2 H 0.3367 0.5060 0.5977 0.063 Uiso 1 1 calc R U . . .
C9 C 0.4743(6) 0.63436(13) 0.60613(8) 0.0576(7) Uani 1 1 d . . . . .
C55 C 0.4682(6) 0.43232(14) 0.39054(8) 0.0594(7) Uani 1 1 d . . . . .
C16 C 0.0538(6) 0.50880(15) 0.69625(8) 0.0592(7) Uani 1 1 d . . . . .
H16 H -0.0717 0.5357 0.6947 0.071 Uiso 1 1 calc R U . . .
C5 C 0.5330(6) 0.62344(14) 0.67219(9) 0.0615(7) Uani 1 1 d . . . . .
H5 H 0.4912 0.6051 0.6943 0.074 Uiso 1 1 calc R U . . .
C48 C 0.6021(6) 0.29623(17) 0.46048(8) 0.0633(8) Uani 1 1 d . . . . .
C24 C 0.0459(7) 0.41818(16) 0.60675(9) 0.0667(8) Uani 1 1 d . . . . .
C14 C 0.2437(7) 0.42388(16) 0.72608(9) 0.0695(8) Uani 1 1 d . . . . .
H14 H 0.2483 0.3936 0.7443 0.083 Uiso 1 1 calc R U . . .
C15 C 0.0623(7) 0.46382(17) 0.72357(9) 0.0697(9) Uani 1 1 d . . . . .
H15 H -0.0569 0.4610 0.7403 0.084 Uiso 1 1 calc R U . . .
C8 C 0.6590(7) 0.67604(15) 0.60706(10) 0.0682(8) Uani 1 1 d . . . . .
H8 H 0.7047 0.6941 0.5851 0.082 Uiso 1 1 calc R U . . .
C39 C 1.0953(7) 0.19442(16) 0.31381(12) 0.0731(9) Uani 1 1 d . . . . .
C17 C 0.1344(6) 0.54756(17) 0.53356(8) 0.0630(8) Uani 1 1 d . . . . .
C12 C 0.4144(6) 0.47336(15) 0.67422(8) 0.0597(7) Uani 1 1 d . . . . .
H12 H 0.5351 0.4761 0.6578 0.072 Uiso 1 1 calc R U . . .
C1 C 0.1635(6) 0.57811(15) 0.57139(8) 0.0599(7) Uani 1 1 d . . . . .
H1 H 0.0227 0.6017 0.5761 0.072 Uiso 1 1 calc R U . . .
C44 C 0.7681(7) 0.43193(16) 0.29560(10) 0.0685(8) Uani 1 1 d . . . . .
H44 H 0.8907 0.4594 0.2936 0.082 Uiso 1 1 calc R U . . .
C34 C 0.6012(6) 0.26961(15) 0.42144(8) 0.0620(7) Uani 1 1 d . . . . .
H34 H 0.4556 0.2471 0.4171 0.074 Uiso 1 1 calc R U . . .
C36 C 0.8902(6) 0.21710(14) 0.38286(9) 0.0623(7) Uani 1 1 d . . . . .
C53 C 0.4167(8) 0.2871(2) 0.48334(11) 0.0830(11) Uani 1 1 d . . . . .
H53 H 0.2914 0.2635 0.4749 0.100 Uiso 1 1 calc R U . . .
C37 C 1.0756(7) 0.17600(16) 0.37915(12) 0.0752(10) Uani 1 1 d . . . . .
H37 H 1.1337 0.1554 0.4001 0.090 Uiso 1 1 calc R U . . .
C6 C 0.7126(7) 0.66591(16) 0.67323(10) 0.0714(9) Uani 1 1 d . . . . .
C38 C 1.1723(8) 0.16551(16) 0.34604(14) 0.0825(11) Uani 1 1 d . . . . .
H38 H 1.2948 0.1379 0.3449 0.099 Uiso 1 1 calc R U . . .
C18 C 0.3056(7) 0.5104(2) 0.51988(9) 0.0766(10) Uani 1 1 d . . . . .
H18 H 0.4430 0.5046 0.5337 0.092 Uiso 1 1 calc R U . . .
C13 C 0.4205(7) 0.42872(16) 0.70146(10) 0.0685(8) Uani 1 1 d . . . . .
H13 H 0.5453 0.4017 0.7032 0.082 Uiso 1 1 calc R U . . .
C45 C 0.5714(7) 0.43876(17) 0.27321(10) 0.0738(9) Uani 1 1 d . . . . .
H45 H 0.5611 0.4710 0.2563 0.089 Uiso 1 1 calc R U . . .
C46 C 0.3916(7) 0.39820(18) 0.27580(9) 0.0719(9) Uani 1 1 d . . . . .
H46 H 0.2590 0.4029 0.2607 0.086 Uiso 1 1 calc R U . . .
C49 C 0.7862(7) 0.3316(2) 0.47402(9) 0.0752(9) Uani 1 1 d . . . . .
H49 H 0.9137 0.3382 0.4594 0.090 Uiso 1 1 calc R U . . .
C19 C 0.2744(9) 0.4815(3) 0.48554(11) 0.0932(13) Uani 1 1 d . . . . .
H19 H 0.3895 0.4557 0.4769 0.112 Uiso 1 1 calc R U . . .
C7 C 0.7741(7) 0.69084(15) 0.63980(11) 0.0740(9) Uani 1 1 d . . . . .
H7 H 0.8971 0.7185 0.6394 0.089 Uiso 1 1 calc R U . . .
C52 C 0.4142(9) 0.3125(3) 0.51829(12) 0.0990(15) Uani 1 1 d . . . . .
H52 H 0.2882 0.3055 0.5332 0.119 Uiso 1 1 calc R U . . .
C21 C -0.0942(9) 0.5284(3) 0.47741(12) 0.0968(14) Uani 1 1 d . . . . .
H21 H -0.2284 0.5353 0.4630 0.116 Uiso 1 1 calc R U . . .
C22 C -0.0661(8) 0.5562(2) 0.51199(11) 0.0839(11) Uani 1 1 d . . . . .
H22 H -0.1838 0.5809 0.5208 0.101 Uiso 1 1 calc R U . . .
C20 C 0.0771(8) 0.4907(3) 0.46458(11) 0.0944(14) Uani 1 1 d . . . . .
H20 H 0.0580 0.4716 0.4416 0.113 Uiso 1 1 calc R U . . .
C51 C 0.5960(10) 0.3479(3) 0.53130(11) 0.0970(15) Uani 1 1 d . . . . .
H51 H 0.5932 0.3654 0.5548 0.116 Uiso 1 1 calc R U . . .
C50 C 0.7819(9) 0.3571(3) 0.50916(11) 0.0925(13) Uani 1 1 d . . . . .
H50 H 0.9065 0.3808 0.5179 0.111 Uiso 1 1 calc R U . . .
C61 C 0.8073(14) 0.1777(2) 0.44419(14) 0.123(2) Uani 1 1 d . . . . .
H61A H 0.7724 0.1936 0.4682 0.185 Uiso 1 1 calc R U . . .
H61B H 0.9608 0.1605 0.4450 0.185 Uiso 1 1 calc R U . . .
H61C H 0.6969 0.1464 0.4373 0.185 Uiso 1 1 calc R U . . .
C30 C 0.3517(12) 0.6674(2) 0.54413(13) 0.1119(19) Uani 1 1 d . . . . .
H30A H 0.3172 0.7063 0.5553 0.168 Uiso 1 1 calc R U . . .
H30B H 0.2326 0.6574 0.5259 0.168 Uiso 1 1 calc R U . . .
H30C H 0.4988 0.6698 0.5324 0.168 Uiso 1 1 calc R U . . .
C31 C 0.8369(11) 0.6837(2) 0.70914(14) 0.1044(16) Uani 1 1 d . . . . .
H31A H 0.8336 0.7276 0.7119 0.157 Uiso 1 1 calc R U . . .
H31B H 0.9951 0.6700 0.7088 0.157 Uiso 1 1 calc R U . . .
H31C H 0.7610 0.6649 0.7296 0.157 Uiso 1 1 calc R U . . .
C26 C -0.0747(18) 0.3240(2) 0.6303(3) 0.165(4) Uani 1 1 d . . . . .
H26A H -0.1337 0.3026 0.6084 0.198 Uiso 1 1 calc R U . . .
H26B H 0.0904 0.3158 0.6330 0.198 Uiso 1 1 calc R U . . .
C57 C 0.3438(13) 0.5273(2) 0.36784(19) 0.1175(19) Uani 1 1 d . . . . .
H57A H 0.3298 0.5481 0.3915 0.141 Uiso 1 1 calc R U . . .
H57B H 0.5002 0.5337 0.3594 0.141 Uiso 1 1 calc R U . . .
C62 C 1.2076(10) 0.1841(2) 0.27710(15) 0.1051(16) Uani 1 1 d . . . . .
H62A H 1.1035 0.1970 0.2573 0.158 Uiso 1 1 calc R U . . .
H62B H 1.2424 0.1412 0.2743 0.158 Uiso 1 1 calc R U . . .
H62C H 1.3486 0.2075 0.2763 0.158 Uiso 1 1 calc R U . . .
C27 C -0.183(2) 0.3023(3) 0.6606(4) 0.200(5) Uani 1 1 d . . . . .
H27A H -0.1114 0.3195 0.6827 0.300 Uiso 1 1 calc R U . . .
H27B H -0.1697 0.2583 0.6615 0.300 Uiso 1 1 calc R U . . .
H27C H -0.3439 0.3136 0.6592 0.300 Uiso 1 1 calc R U . . .
C58 C 0.1869(16) 0.5515(3) 0.3424(3) 0.184(5) Uani 1 1 d . . . . .
H58A H 0.1955 0.5295 0.3194 0.276 Uiso 1 1 calc R U . . .
H58B H 0.2223 0.5940 0.3384 0.276 Uiso 1 1 calc R U . . .
H58C H 0.0331 0.5479 0.3517 0.276 Uiso 1 1 calc R U . . .

loop_
_atom_site_aniso_label
_atom_site_aniso_U_11
_atom_site_aniso_U_22
_atom_site_aniso_U_33
_atom_site_aniso_U_23
_atom_site_aniso_U_13
_atom_site_aniso_U_12
O29 0.0508(15) 0.0949(17) 0.0899(16) 0.0091(13) 0.0023(11) 0.0084(12)
O60 0.0473(14) 0.0876(16) 0.0889(16) 0.0086(12) 0.0076(11) -0.0053(11)
O59 0.085(2) 0.0755(15) 0.105(2) -0.0192(14) -0.0220(16) -0.0094(14)
O56 0.0850(18) 0.0621(13) 0.1018(18) -0.0027(12) -0.0219(15) 0.0052(12)
N10 0.101(2) 0.0703(16) 0.0483(13) 0.0086(12) -0.0057(13) -0.0121(16)
C42 0.0446(15) 0.0583(14) 0.0438(12) -0.0054(10) 0.0022(10) -0.0022(11)
C4 0.0606(18) 0.0511(14) 0.0495(14) -0.0008(11) -0.0015(12) 0.0104(12)
C54 0.0526(18) 0.0666(16) 0.0459(13) -0.0034(11) 0.0016(11) -0.0031(13)
O25 0.109(2) 0.0641(14) 0.142(3) 0.0011(16) 0.053(2) -0.0023(15)
N35 0.100(2) 0.0660(15) 0.0567(14) 0.0081(12) 0.0018(14) 0.0143(15)
C47 0.0505(17) 0.0751(18) 0.0522(15) 0.0023(13) -0.0017(12) -0.0059(14)
C41 0.0527(17) 0.0499(13) 0.0566(15) -0.0074(11) 0.0007(12) -0.0071(12)
C32 0.0445(15) 0.0575(14) 0.0455(13) -0.0019(10) 0.0010(10) -0.0073(11)
C3 0.0536(16) 0.0561(14) 0.0454(12) -0.0006(11) 0.0031(11) 0.0106(12)
C11 0.0509(16) 0.0561(14) 0.0425(12) -0.0029(10) 0.0004(10) 0.0041(12)
C33 0.0473(15) 0.0582(14) 0.0455(13) -0.0002(10) 0.0004(10) -0.0045(11)
C40 0.065(2) 0.0580(16) 0.0666(17) -0.0114(13) 0.0062(14) -0.0096(14)
O28 0.102(2) 0.0775(17) 0.134(3) -0.0181(17) 0.040(2) 0.0178(16)
C23 0.0563(19) 0.0681(17) 0.0485(14) -0.0049(12) 0.0025(12) 0.0036(14)
C43 0.0542(18) 0.0680(17) 0.0527(15) 0.0026(12) -0.0011(12) -0.0094(13)
C2 0.0514(16) 0.0603(15) 0.0465(13) -0.0044(11) 0.0024(11) 0.0087(12)
C9 0.068(2) 0.0514(14) 0.0538(14) -0.0001(12) 0.0015(13) 0.0059(13)
C55 0.0629(19) 0.0627(16) 0.0526(14) -0.0114(13) 0.0010(13) 0.0001(14)
C16 0.0563(19) 0.0678(17) 0.0537(15) -0.0022(12) 0.0072(13) 0.0079(14)
C5 0.073(2) 0.0573(15) 0.0539(15) 0.0008(12) -0.0057(14) 0.0033(14)
C48 0.063(2) 0.079(2) 0.0479(14) 0.0058(13) 0.0035(13) 0.0055(15)
C24 0.073(2) 0.0646(17) 0.0623(17) -0.0140(14) 0.0077(15) 0.0006(16)
C14 0.085(3) 0.0649(17) 0.0586(16) 0.0102(14) 0.0024(15) 0.0011(16)
C15 0.078(2) 0.075(2) 0.0572(16) 0.0029(14) 0.0166(15) -0.0027(17)
C8 0.081(2) 0.0556(16) 0.0680(19) 0.0037(14) 0.0082(16) 0.0002(15)
C39 0.068(2) 0.0603(18) 0.092(2) -0.0245(17) 0.0121(18) -0.0048(15)
C17 0.0605(19) 0.082(2) 0.0460(13) 0.0035(13) -0.0018(12) -0.0051(15)
C12 0.0569(19) 0.0678(17) 0.0549(15) 0.0034(12) 0.0074(13) 0.0129(14)
C1 0.0640(19) 0.0684(17) 0.0470(14) 0.0019(12) -0.0011(12) 0.0083(15)
C44 0.067(2) 0.0709(19) 0.0682(18) 0.0075(15) 0.0076(15) -0.0163(16)
C34 0.068(2) 0.0651(17) 0.0531(15) 0.0060(12) -0.0012(13) -0.0082(14)
C36 0.069(2) 0.0488(14) 0.0682(18) -0.0055(12) -0.0067(14) -0.0006(13)
C53 0.075(3) 0.105(3) 0.069(2) 0.0135(19) 0.0083(18) -0.003(2)
C37 0.075(2) 0.0555(17) 0.094(3) -0.0050(16) -0.0081(19) 0.0035(16)
C6 0.081(2) 0.0595(17) 0.073(2) -0.0027(15) -0.0129(17) 0.0002(16)
C38 0.071(2) 0.0544(17) 0.122(3) -0.018(2) 0.000(2) 0.0037(16)
C18 0.064(2) 0.113(3) 0.0521(16) -0.0127(17) 0.0035(14) 0.003(2)
C13 0.072(2) 0.0649(18) 0.0682(19) 0.0078(14) 0.0021(16) 0.0155(16)
C45 0.084(3) 0.076(2) 0.0610(17) 0.0183(15) 0.0063(16) 0.0039(19)
C46 0.064(2) 0.094(2) 0.0565(16) 0.0109(17) -0.0071(14) 0.0062(18)
C49 0.067(2) 0.104(3) 0.0545(16) -0.0050(17) 0.0002(15) -0.0027(19)
C19 0.094(3) 0.124(4) 0.062(2) -0.021(2) 0.013(2) -0.001(3)
C7 0.077(2) 0.0539(16) 0.091(2) -0.0001(16) -0.0010(19) -0.0038(15)
C52 0.092(3) 0.142(4) 0.065(2) 0.014(2) 0.027(2) 0.023(3)
C21 0.080(3) 0.145(4) 0.063(2) -0.001(2) -0.021(2) -0.011(3)
C22 0.069(2) 0.118(3) 0.064(2) -0.002(2) -0.0083(17) 0.007(2)
C20 0.088(3) 0.138(4) 0.057(2) -0.020(2) 0.0033(19) -0.022(3)
C51 0.100(4) 0.135(4) 0.0559(19) -0.009(2) 0.000(2) 0.033(3)
C50 0.094(3) 0.124(4) 0.0585(19) -0.013(2) -0.0059(19) 0.006(3)
C61 0.200(7) 0.091(3) 0.079(3) 0.030(2) 0.015(3) 0.041(4)
C30 0.165(5) 0.101(3) 0.068(2) 0.029(2) -0.020(3) -0.032(3)
C31 0.122(4) 0.096(3) 0.093(3) 0.001(2) -0.035(3) -0.028(3)
C26 0.228(9) 0.058(2) 0.216(8) 0.009(3) 0.102(7) 0.001(4)
C57 0.149(5) 0.058(2) 0.144(4) 0.000(2) -0.033(4) 0.002(3)
C62 0.099(3) 0.104(3) 0.114(3) -0.042(3) 0.033(3) 0.002(3)
C27 0.239(11) 0.078(3) 0.292(12) 0.032(5) 0.145(10) 0.019(5)
C58 0.162(7) 0.080(3) 0.302(12) 0.031(5) -0.121(8) -0.004(4)

loop_
_atom_type_symbol
_atom_type_description
_atom_type_scat_dispersion_real
_atom_type_scat_dispersion_imag
_atom_type_scat_source
C C 0.0181 0.0091 'International Tables Vol C Tables 4.2.6.8 and 6.1.1.4'
H H 0.0000 0.0000 'International Tables Vol C Tables 4.2.6.8 and 6.1.1.4'
N N 0.0311 0.0180 'International Tables Vol C Tables 4.2.6.8 and 6.1.1.4'
O O 0.0492 0.0322 'International Tables Vol C Tables 4.2.6.8 and 6.1.1.4'

loop_
_geom_angle_atom_site_label_1
_geom_angle_atom_site_label_2
_geom_angle_atom_site_label_3
_geom_angle
_geom_angle_site_symmetry_1
_geom_angle_site_symmetry_3
_geom_angle_publ_flag
C55 O56 C57 114.6(4) . . ?
C9 N10 C1 120.6(2) . . ?
C9 N10 C30 117.5(3) . . ?
C30 N10 C1 114.2(3) . . ?
C47 C42 C32 120.0(3) . . ?
C47 C42 C43 118.6(3) . . ?
C43 C42 C32 121.3(3) . . ?
C9 C4 C3 119.5(3) . . ?
C5 C4 C3 121.4(3) . . ?
C5 C4 C9 119.0(3) . . ?
O60 C54 C33 123.5(3) . . ?
O60 C54 C55 120.1(3) . . ?
C33 C54 C55 116.4(3) . . ?
C24 O25 C26 115.2(4) . . ?
C36 N35 C34 121.1(3) . . ?
C36 N35 C61 118.4(3) . . ?
C61 N35 C34 114.8(4) . . ?
C42 C47 H47 119.6 . . ?
C46 C47 C42 120.8(3) . . ?
C46 C47 H47 119.6 . . ?
C40 C41 C32 121.5(3) . . ?
C40 C41 C36 119.1(3) . . ?
C36 C41 C32 119.4(3) . . ?
C42 C32 H32 107.6 . . ?
C42 C32 C33 110.7(2) . . ?
C41 C32 C42 115.1(2) . . ?
C41 C32 H32 107.6 . . ?
C41 C32 C33 107.9(2) . . ?
C33 C32 H32 107.6 . . ?
C4 C3 H3 107.3 . . ?
C4 C3 C11 114.9(2) . . ?
C4 C3 C2 108.9(2) . . ?
C11 C3 H3 107.3 . . ?
C11 C3 C2 110.8(2) . . ?
C2 C3 H3 107.3 . . ?
C16 C11 C3 120.6(3) . . ?
C12 C11 C3 121.2(3) . . ?
C12 C11 C16 118.1(3) . . ?
C54 C33 C32 107.7(2) . . ?
C54 C33 H33 109.3 . . ?
C54 C33 C34 111.1(2) . . ?
C32 C33 H33 109.3 . . ?
C34 C33 C32 110.1(2) . . ?
C34 C33 H33 109.3 . . ?
C41 C40 H40 118.4 . . ?
C41 C40 C39 123.1(3) . . ?
C39 C40 H40 118.4 . . ?
O29 C23 C2 123.3(3) . . ?
O29 C23 C24 120.5(3) . . ?
C2 C23 C24 116.2(3) . . ?
C42 C43 H43 119.8 . . ?
C44 C43 C42 120.3(3) . . ?
C44 C43 H43 119.8 . . ?
C3 C2 H2 109.3 . . ?
C23 C2 C3 108.5(2) . . ?
C23 C2 H2 109.3 . . ?
C23 C2 C1 110.9(3) . . ?
C1 C2 C3 109.3(2) . . ?
C1 C2 H2 109.3 . . ?
N10 C9 C4 122.2(3) . . ?
N10 C9 C8 120.1(3) . . ?
C8 C9 C4 117.8(3) . . ?
O59 C55 O56 125.8(3) . . ?
O59 C55 C54 122.1(3) . . ?
O56 C55 C54 112.1(3) . . ?
C11 C16 H16 119.6 . . ?
C11 C16 C15 120.7(3) . . ?
C15 C16 H16 119.6 . . ?
C4 C5 H5 118.4 . . ?
C4 C5 C6 123.2(3) . . ?
C6 C5 H5 118.4 . . ?
C53 C48 C34 121.1(3) . . ?
C53 C48 C49 117.8(3) . . ?
C49 C48 C34 121.1(3) . . ?
O25 C24 C23 111.7(3) . . ?
O28 C24 O25 124.7(4) . . ?
O28 C24 C23 123.6(3) . . ?
C15 C14 H14 120.3 . . ?
C15 C14 C13 119.4(3) . . ?
C13 C14 H14 120.3 . . ?
C16 C15 H15 119.8 . . ?
C14 C15 C16 120.5(3) . . ?
C14 C15 H15 119.8 . . ?
C9 C8 H8 119.4 . . ?
C7 C8 C9 121.3(3) . . ?
C7 C8 H8 119.4 . . ?
C40 C39 C62 121.3(4) . . ?
C38 C39 C40 116.4(3) . . ?
C38 C39 C62 122.3(4) . . ?
C18 C17 C1 121.1(3) . . ?
C18 C17 C22 118.2(3) . . ?
C22 C17 C1 120.7(3) . . ?
C11 C12 H12 119.7 . . ?
C13 C12 C11 120.6(3) . . ?
C13 C12 H12 119.7 . . ?
N10 C1 C2 109.8(2) . . ?
N10 C1 C17 111.3(3) . . ?
N10 C1 H1 108.5 . . ?
C2 C1 H1 108.5 . . ?
C17 C1 C2 110.3(3) . . ?
C17 C1 H1 108.5 . . ?
C43 C44 H44 119.9 . . ?
C45 C44 C43 120.2(3) . . ?
C45 C44 H44 119.9 . . ?
N35 C34 C33 109.3(3) . . ?
N35 C34 C48 111.1(3) . . ?
N35 C34 H34 108.5 . . ?
C33 C34 H34 108.5 . . ?
C48 C34 C33 110.9(3) . . ?
C48 C34 H34 108.5 . . ?
N35 C36 C41 122.3(3) . . ?
N35 C36 C37 120.5(3) . . ?
C37 C36 C41 117.2(3) . . ?
C48 C53 H53 119.4 . . ?
C52 C53 C48 121.2(5) . . ?
C52 C53 H53 119.4 . . ?
C36 C37 H37 119.1 . . ?
C38 C37 C36 121.9(4) . . ?
C38 C37 H37 119.1 . . ?
C5 C6 C31 121.8(4) . . ?
C7 C6 C5 116.8(3) . . ?
C7 C6 C31 121.3(4) . . ?
C39 C38 H38 118.8 . . ?
C37 C38 C39 122.3(4) . . ?
C37 C38 H38 118.8 . . ?
C17 C18 H18 119.7 . . ?
C17 C18 C19 120.5(4) . . ?
C19 C18 H18 119.7 . . ?
C14 C13 C12 120.6(3) . . ?
C14 C13 H13 119.7 . . ?
C12 C13 H13 119.7 . . ?
C44 C45 H45 120.0 . . ?
C46 C45 C44 120.1(3) . . ?
C46 C45 H45 120.0 . . ?
C47 C46 H46 120.0 . . ?
C45 C46 C47 120.0(3) . . ?
C45 C46 H46 120.0 . . ?
C48 C49 H49 119.7 . . ?
C50 C49 C48 120.6(4) . . ?
C50 C49 H49 119.7 . . ?
C18 C19 H19 119.7 . . ?
C20 C19 C18 120.5(5) . . ?
C20 C19 H19 119.7 . . ?
C8 C7 C6 121.9(4) . . ?
C8 C7 H7 119.1 . . ?
C6 C7 H7 119.1 . . ?
C53 C52 H52 119.7 . . ?
C51 C52 C53 120.5(4) . . ?
C51 C52 H52 119.7 . . ?
C22 C21 H21 120.1 . . ?
C20 C21 H21 120.1 . . ?
C20 C21 C22 119.8(4) . . ?
C17 C22 C21 121.0(4) . . ?
C17 C22 H22 119.5 . . ?
C21 C22 H22 119.5 . . ?
C19 C20 C21 119.9(4) . . ?
C19 C20 H20 120.1 . . ?
C21 C20 H20 120.1 . . ?
C52 C51 H51 120.5 . . ?
C52 C51 C50 119.1(4) . . ?
C50 C51 H51 120.5 . . ?
C49 C50 H50 119.6 . . ?
C51 C50 C49 120.7(5) . . ?
C51 C50 H50 119.6 . . ?
N35 C61 H61A 109.5 . . ?
N35 C61 H61B 109.5 . . ?
N35 C61 H61C 109.5 . . ?
H61A C61 H61B 109.5 . . ?
H61A C61 H61C 109.5 . . ?
H61B C61 H61C 109.5 . . ?
N10 C30 H30A 109.5 . . ?
N10 C30 H30B 109.5 . . ?
N10 C30 H30C 109.5 . . ?
H30A C30 H30B 109.5 . . ?
H30A C30 H30C 109.5 . . ?
H30B C30 H30C 109.5 . . ?
C6 C31 H31A 109.5 . . ?
C6 C31 H31B 109.5 . . ?
C6 C31 H31C 109.5 . . ?
H31A C31 H31B 109.5 . . ?
H31A C31 H31C 109.5 . . ?
H31B C31 H31C 109.5 . . ?
O25 C26 H26A 109.3 . . ?
O25 C26 H26B 109.3 . . ?
H26A C26 H26B 107.9 . . ?
C27 C26 O25 111.7(6) . . ?
C27 C26 H26A 109.3 . . ?
C27 C26 H26B 109.3 . . ?
O56 C57 H57A 109.6 . . ?
O56 C57 H57B 109.6 . . ?
H57A C57 H57B 108.1 . . ?
C58 C57 O56 110.3(5) . . ?
C58 C57 H57A 109.6 . . ?
C58 C57 H57B 109.6 . . ?
C39 C62 H62A 109.5 . . ?
C39 C62 H62B 109.5 . . ?
C39 C62 H62C 109.5 . . ?
H62A C62 H62B 109.5 . . ?
H62A C62 H62C 109.5 . . ?
H62B C62 H62C 109.5 . . ?
C26 C27 H27A 109.5 . . ?
C26 C27 H27B 109.5 . . ?
C26 C27 H27C 109.5 . . ?
H27A C27 H27B 109.5 . . ?
H27A C27 H27C 109.5 . . ?
H27B C27 H27C 109.5 . . ?
C57 C58 H58A 109.5 . . ?
C57 C58 H58B 109.5 . . ?
C57 C58 H58C 109.5 . . ?
H58A C58 H58B 109.5 . . ?
H58A C58 H58C 109.5 . . ?
H58B C58 H58C 109.5 . . ?

loop_
_geom_bond_atom_site_label_1
_geom_bond_atom_site_label_2
_geom_bond_distance
_geom_bond_site_symmetry_2
_geom_bond_publ_flag
O29 C23 1.199(4) . ?
O60 C54 1.205(4) . ?
O59 C55 1.193(4) . ?
O56 C55 1.304(4) . ?
O56 C57 1.460(5) . ?
N10 C9 1.389(4) . ?
N10 C1 1.460(5) . ?
N10 C30 1.454(5) . ?
C42 C47 1.387(4) . ?
C42 C32 1.516(4) . ?
C42 C43 1.387(4) . ?
C4 C3 1.516(5) . ?
C4 C9 1.408(4) . ?
C4 C5 1.383(4) . ?
C54 C33 1.506(4) . ?
C54 C55 1.529(5) . ?
O25 C24 1.300(5) . ?
O25 C26 1.461(6) . ?
N35 C34 1.466(5) . ?
N35 C36 1.384(5) . ?
N35 C61 1.447(5) . ?
C47 H47 0.9300 . ?
C47 C46 1.381(5) . ?
C41 C32 1.513(4) . ?
C41 C40 1.386(4) . ?
C41 C36 1.409(4) . ?
C32 H32 0.9800 . ?
C32 C33 1.550(4) . ?
C3 H3 0.9800 . ?
C3 C11 1.521(4) . ?
C3 C2 1.545(4) . ?
C11 C16 1.386(4) . ?
C11 C12 1.386(4) . ?
C33 H33 0.9800 . ?
C33 C34 1.523(4) . ?
C40 H40 0.9300 . ?
C40 C39 1.391(5) . ?
O28 C24 1.181(5) . ?
C23 C2 1.513(5) . ?
C23 C24 1.521(5) . ?
C43 H43 0.9300 . ?
C43 C44 1.383(5) . ?
C2 H2 0.9800 . ?
C2 C1 1.532(4) . ?
C9 C8 1.398(5) . ?
C16 H16 0.9300 . ?
C16 C15 1.388(5) . ?
C5 H5 0.9300 . ?
C5 C6 1.387(5) . ?
C48 C34 1.521(4) . ?
C48 C53 1.384(5) . ?
C48 C49 1.386(5) . ?
C14 H14 0.9300 . ?
C14 C15 1.361(5) . ?
C14 C13 1.376(5) . ?
C15 H15 0.9300 . ?
C8 H8 0.9300 . ?
C8 C7 1.373(6) . ?
C39 C38 1.381(6) . ?
C39 C62 1.508(6) . ?
C17 C1 1.521(4) . ?
C17 C18 1.379(5) . ?
C17 C22 1.384(5) . ?
C12 H12 0.9300 . ?
C12 C13 1.381(5) . ?
C1 H1 0.9800 . ?
C44 H44 0.9300 . ?
C44 C45 1.378(5) . ?
C34 H34 0.9800 . ?
C36 C37 1.403(5) . ?
C53 H53 0.9300 . ?
C53 C52 1.375(7) . ?
C37 H37 0.9300 . ?
C37 C38 1.352(6) . ?
C6 C7 1.378(6) . ?
C6 C31 1.509(6) . ?
C38 H38 0.9300 . ?
C18 H18 0.9300 . ?
C18 C19 1.395(5) . ?
C13 H13 0.9300 . ?
C45 H45 0.9300 . ?
C45 C46 1.367(5) . ?
C46 H46 0.9300 . ?
C49 H49 0.9300 . ?
C49 C50 1.384(5) . ?
C19 H19 0.9300 . ?
C19 C20 1.359(7) . ?
C7 H7 0.9300 . ?
C52 H52 0.9300 . ?
C52 C51 1.371(8) . ?
C21 H21 0.9300 . ?
C21 C22 1.389(6) . ?
C21 C20 1.375(7) . ?
C22 H22 0.9300 . ?
C20 H20 0.9300 . ?
C51 H51 0.9300 . ?
C51 C50 1.371(7) . ?
C50 H50 0.9300 . ?
C61 H61A 0.9600 . ?
C61 H61B 0.9600 . ?
C61 H61C 0.9600 . ?
C30 H30A 0.9600 . ?
C30 H30B 0.9600 . ?
C30 H30C 0.9600 . ?
C31 H31A 0.9600 . ?
C31 H31B 0.9600 . ?
C31 H31C 0.9600 . ?
C26 H26A 0.9700 . ?
C26 H26B 0.9700 . ?
C26 C27 1.361(11) . ?
C57 H57A 0.9700 . ?
C57 H57B 0.9700 . ?
C57 C58 1.372(9) . ?
C62 H62A 0.9600 . ?
C62 H62B 0.9600 . ?
C62 H62C 0.9600 . ?
C27 H27A 0.9600 . ?
C27 H27B 0.9600 . ?
C27 H27C 0.9600 . ?
C58 H58A 0.9600 . ?
C58 H58B 0.9600 . ?
C58 H58C 0.9600 . ?

loop_
_geom_torsion_atom_site_label_1
_geom_torsion_atom_site_label_2
_geom_torsion_atom_site_label_3
_geom_torsion_atom_site_label_4
_geom_torsion
_geom_torsion_site_symmetry_1
_geom_torsion_site_symmetry_2
_geom_torsion_site_symmetry_3
_geom_torsion_site_symmetry_4
_geom_torsion_publ_flag
O29 C23 C2 C3 77.5(4) . . . . ?
O29 C23 C2 C1 -42.6(4) . . . . ?
O29 C23 C24 O25 -34.3(5) . . . . ?
O29 C23 C24 O28 144.6(4) . . . . ?
O60 C54 C33 C32 79.2(3) . . . . ?
O60 C54 C33 C34 -41.6(4) . . . . ?
O60 C54 C55 O59 142.9(4) . . . . ?
O60 C54 C55 O56 -35.6(4) . . . . ?
N10 C9 C8 C7 -179.8(3) . . . . ?
C42 C47 C46 C45 0.2(5) . . . . ?
C42 C32 C33 C54 53.8(3) . . . . ?
C42 C32 C33 C34 175.2(3) . . . . ?
C42 C43 C44 C45 0.7(5) . . . . ?
C4 C3 C11 C16 122.0(3) . . . . ?
C4 C3 C11 C12 -61.2(3) . . . . ?
C4 C3 C2 C23 -177.5(2) . . . . ?
C4 C3 C2 C1 -56.4(3) . . . . ?
C4 C9 C8 C7 -1.3(5) . . . . ?
C4 C5 C6 C7 -1.8(5) . . . . ?
C4 C5 C6 C31 178.8(4) . . . . ?
C54 C33 C34 N35 177.6(3) . . . . ?
C54 C33 C34 C48 -59.6(3) . . . . ?
N35 C36 C37 C38 -180.0(4) . . . . ?
C47 C42 C32 C41 124.1(3) . . . . ?
C47 C42 C32 C33 -113.1(3) . . . . ?
C47 C42 C43 C44 -0.4(4) . . . . ?
C41 C32 C33 C54 -179.3(2) . . . . ?
C41 C32 C33 C34 -58.0(3) . . . . ?
C41 C40 C39 C38 -0.6(5) . . . . ?
C41 C40 C39 C62 -178.0(4) . . . . ?
C41 C36 C37 C38 -1.0(5) . . . . ?
C32 C42 C47 C46 175.9(3) . . . . ?
C32 C42 C43 C44 -176.3(3) . . . . ?
C32 C41 C40 C39 -178.7(3) . . . . ?
C32 C41 C36 N35 -1.6(4) . . . . ?
C32 C41 C36 C37 179.5(3) . . . . ?
C32 C33 C34 N35 58.3(3) . . . . ?
C32 C33 C34 C48 -178.9(3) . . . . ?
C3 C4 C9 N10 -1.2(4) . . . . ?
C3 C4 C9 C8 -179.8(3) . . . . ?
C3 C4 C5 C6 -178.7(3) . . . . ?
C3 C11 C16 C15 176.9(3) . . . . ?
C3 C11 C12 C13 -176.7(3) . . . . ?
C3 C2 C1 N10 59.1(3) . . . . ?
C3 C2 C1 C17 -177.8(3) . . . . ?
C11 C3 C2 C23 55.3(3) . . . . ?
C11 C3 C2 C1 176.4(3) . . . . ?
C11 C16 C15 C14 -0.4(5) . . . . ?
C11 C12 C13 C14 0.0(5) . . . . ?
C33 C54 C55 O59 -37.7(4) . . . . ?
C33 C54 C55 O56 143.7(3) . . . . ?
C40 C41 C32 C42 -27.7(4) . . . . ?
C40 C41 C32 C33 -152.0(3) . . . . ?
C40 C41 C36 N35 -179.9(3) . . . . ?
C40 C41 C36 C37 1.1(4) . . . . ?
C40 C39 C38 C37 0.8(6) . . . . ?
C23 C2 C1 N10 178.8(3) . . . . ?
C23 C2 C1 C17 -58.2(3) . . . . ?
C43 C42 C47 C46 0.0(5) . . . . ?
C43 C42 C32 C41 -60.1(3) . . . . ?
C43 C42 C32 C33 62.7(3) . . . . ?
C43 C44 C45 C46 -0.5(6) . . . . ?
C2 C3 C11 C16 -114.1(3) . . . . ?
C2 C3 C11 C12 62.7(4) . . . . ?
C2 C23 C24 O25 145.5(3) . . . . ?
C2 C23 C24 O28 -35.6(5) . . . . ?
C9 N10 C1 C2 -32.7(4) . . . . ?
C9 N10 C1 C17 -155.1(3) . . . . ?
C9 C4 C3 C11 153.0(3) . . . . ?
C9 C4 C3 C2 28.2(3) . . . . ?
C9 C4 C5 C6 0.0(5) . . . . ?
C9 C8 C7 C6 -0.6(6) . . . . ?
C55 O56 C57 C58 167.3(7) . . . . ?
C55 C54 C33 C32 -100.2(3) . . . . ?
C55 C54 C33 C34 139.1(3) . . . . ?
C16 C11 C12 C13 0.2(5) . . . . ?
C5 C4 C3 C11 -28.3(4) . . . . ?
C5 C4 C3 C2 -153.2(3) . . . . ?
C5 C4 C9 N10 -180.0(3) . . . . ?
C5 C4 C9 C8 1.5(4) . . . . ?
C5 C6 C7 C8 2.1(6) . . . . ?
C48 C53 C52 C51 0.4(7) . . . . ?
C48 C49 C50 C51 0.1(7) . . . . ?
C24 O25 C26 C27 156.1(9) . . . . ?
C24 C23 C2 C3 -102.3(3) . . . . ?
C24 C23 C2 C1 137.6(3) . . . . ?
C15 C14 C13 C12 -0.4(6) . . . . ?
C17 C18 C19 C20 1.7(7) . . . . ?
C12 C11 C16 C15 0.0(5) . . . . ?
C1 N10 C9 C4 3.5(5) . . . . ?
C1 N10 C9 C8 -178.1(3) . . . . ?
C1 C17 C18 C19 178.5(4) . . . . ?
C1 C17 C22 C21 -180.0(4) . . . . ?
C44 C45 C46 C47 0.1(6) . . . . ?
C34 N35 C36 C41 1.2(5) . . . . ?
C34 N35 C36 C37 -179.9(3) . . . . ?
C34 C48 C53 C52 -178.3(4) . . . . ?
C34 C48 C49 C50 178.0(4) . . . . ?
C36 N35 C34 C33 -29.8(4) . . . . ?
C36 N35 C34 C48 -152.5(3) . . . . ?
C36 C41 C32 C42 154.0(3) . . . . ?
C36 C41 C32 C33 29.7(3) . . . . ?
C36 C41 C40 C39 -0.4(5) . . . . ?
C36 C37 C38 C39 0.0(6) . . . . ?
C53 C48 C34 N35 -119.4(4) . . . . ?
C53 C48 C34 C33 118.8(4) . . . . ?
C53 C48 C49 C50 -0.5(6) . . . . ?
C53 C52 C51 C50 -0.8(8) . . . . ?
C18 C17 C1 N10 61.7(4) . . . . ?
C18 C17 C1 C2 -60.4(4) . . . . ?
C18 C17 C22 C21 -0.3(7) . . . . ?
C18 C19 C20 C21 -0.5(8) . . . . ?
C13 C14 C15 C16 0.6(5) . . . . ?
C49 C48 C34 N35 62.1(4) . . . . ?
C49 C48 C34 C33 -59.7(4) . . . . ?
C49 C48 C53 C52 0.3(6) . . . . ?
C52 C51 C50 C49 0.5(8) . . . . ?
C22 C17 C1 N10 -118.5(4) . . . . ?
C22 C17 C1 C2 119.4(4) . . . . ?
C22 C17 C18 C19 -1.2(6) . . . . ?
C22 C21 C20 C19 -1.0(8) . . . . ?
C20 C21 C22 C17 1.4(8) . . . . ?
C61 N35 C34 C33 177.4(4) . . . . ?
C61 N35 C34 C48 54.7(5) . . . . ?
C61 N35 C36 C41 153.0(5) . . . . ?
C61 N35 C36 C37 -28.1(6) . . . . ?
C30 N10 C9 C4 151.1(4) . . . . ?
C30 N10 C9 C8 -30.4(6) . . . . ?
C30 N10 C1 C2 178.6(4) . . . . ?
C30 N10 C1 C17 56.2(5) . . . . ?
C31 C6 C7 C8 -178.5(4) . . . . ?
C26 O25 C24 O28 -1.2(8) . . . . ?
C26 O25 C24 C23 177.7(6) . . . . ?
C57 O56 C55 O59 1.0(6) . . . . ?
C57 O56 C55 C54 179.5(4) . . . . ?
C62 C39 C38 C37 178.2(4) . . . . ?
